data_4129719
loop_
_publ_author_name
'Furuyama, Taniyuki'
'Sato, Takehito'
'Kobayashi, Nagao'

_publ_section_title
;
 A Bottom-up Synthesis of Antiaromatic Expanded Phthalocyanines:
 Pentabenzotriazasmaragdyrins, i.e. Norcorroles of Superphthalocyanines.
;
_journal_issue 43
_journal_name_full 'Journal of the American Chemical Society'
_journal_page_first 13788
_journal_page_last 13791
_journal_paper_doi 10.1021/jacs.5b09853
_journal_volume 137
_journal_year 2015
_chemical_formula_moiety 'C76 H54 F24 N8 O10 3(C5 H5 N)'
_chemical_formula_sum 'C91 H69 F24 N11 O10'
_chemical_formula_weight 1932.57
_space_group_crystal_system triclinic
_space_group_IT_number 2
_space_group_name_Hall '-P 1'
_space_group_name_H-M_alt 'P -1'
_atom_sites_solution_hydrogens geom
_atom_sites_solution_primary direct
_atom_sites_solution_secondary difmap
_audit_creation_method SHELXL-2014/7
_cell_angle_alpha 67.443(2)
_cell_angle_beta 75.680(2)
_cell_angle_gamma 79.371(3)
_cell_formula_units_Z 2
_cell_length_a 11.109(2)
_cell_length_b 19.269(4)
_cell_length_c 22.218(4)
_cell_measurement_temperature 100(2)
_cell_volume 4234.3(14)
_computing_cell_refinement 'Bruker SMART'
_computing_data_collection 'Bruker SMART'
_computing_data_reduction 'Bruker SAINT'
_computing_molecular_graphics 'Yadokari-XG 2009 (Wakita, Nemoto et al., 2009)'
_computing_publication_material 'Yadokari-XG 2009 (Wakita, Nemoto et al., 2009)'
_computing_structure_refinement 'SHELXL-97 (Sheldrick, 1997)'
_computing_structure_solution 'SHELXS-97 (Sheldrick, 1997)'
_diffrn_ambient_temperature 100(2)
_diffrn_detector_area_resol_mean 8.333
_diffrn_measured_fraction_theta_full 0.991
_diffrn_measured_fraction_theta_max 0.991
_diffrn_measurement_device_type 'Bruker APEX-II CCD'
_diffrn_measurement_method 'phi and omega scans'
_diffrn_radiation_monochromator 'Bruker Helios multilayered confocal mirror'
_diffrn_radiation_source 'Bruker TXS fine-focus rotating anode'
_diffrn_radiation_type MoK\a
_diffrn_radiation_wavelength 0.71073
_diffrn_reflns_av_R_equivalents 0.0923
_diffrn_reflns_av_unetI/netI 0.1155
_diffrn_reflns_Laue_measured_fraction_full 0.991
_diffrn_reflns_Laue_measured_fraction_max 0.991
_diffrn_reflns_limit_h_max 13
_diffrn_reflns_limit_h_min -13
_diffrn_reflns_limit_k_max 22
_diffrn_reflns_limit_k_min -22
_diffrn_reflns_limit_l_max 26
_diffrn_reflns_limit_l_min -26
_diffrn_reflns_number 39197
_diffrn_reflns_point_group_measured_fraction_full 0.991
_diffrn_reflns_point_group_measured_fraction_max 0.991
_diffrn_reflns_theta_full 24.999
_diffrn_reflns_theta_max 24.999
_diffrn_reflns_theta_min 1.233
_exptl_absorpt_coefficient_mu 0.135
_exptl_absorpt_correction_T_max 0.9866
_exptl_absorpt_correction_T_min 0.9478
_exptl_absorpt_correction_type empirical
_exptl_absorpt_process_details 'Sheldrick, G. M. (2008) SADABS. University of G\"ottingen, Germany.'
_exptl_crystal_colour brown
_exptl_crystal_density_diffrn 1.516
_exptl_crystal_density_method 'not measured'
_exptl_crystal_description needle
_exptl_crystal_F_000 1976
_exptl_crystal_size_max 0.400
_exptl_crystal_size_mid 0.200
_exptl_crystal_size_min 0.100
_refine_diff_density_max 0.697
_refine_diff_density_min -0.591
_refine_diff_density_rms 0.073
_refine_ls_extinction_method none
_refine_ls_goodness_of_fit_ref 1.035
_refine_ls_hydrogen_treatment constr
_refine_ls_matrix_type full
_refine_ls_number_parameters 1262
_refine_ls_number_reflns 14794
_refine_ls_number_restraints 399
_refine_ls_restrained_S_all 1.043
_refine_ls_R_factor_all 0.1312
_refine_ls_R_factor_gt 0.0706
_refine_ls_shift/su_max 0.001
_refine_ls_shift/su_mean 0.000
_refine_ls_structure_factor_coef Fsqd
_refine_ls_weighting_details 'w=1/[\s^2^(Fo^2^)+(0.0911P)^2^] where P=(Fo^2^+2Fc^2^)/3'
_refine_ls_weighting_scheme calc
_refine_ls_wR_factor_gt 0.1625
_refine_ls_wR_factor_ref 0.1861
_reflns_Friedel_coverage 0.000
_reflns_number_gt 8666
_reflns_number_total 14794
_reflns_threshold_expression 'I > 2\s(I)'
_cod_data_source_file ja5b09853_si_003.cif
_cod_data_source_block test
_cod_original_cell_volume 4234.4(13)
_cod_database_code 4129719
_shelx_shelxl_version_number 2014/7
_shelx_space_group_comment
;
The symmetry employed for this shelxl refinement is uniquely defined
by the following loop, which should always be used as a source of
symmetry information in preference to the above space-group names.
They are only intended as comments.
;
_shelx_estimated_absorpt_t_min 0.948
_shelx_estimated_absorpt_t_max 0.987

loop_
_space_group_symop_operation_xyz
'x, y, z'
'-x, -y, -z'

loop_
_atom_site_label
_atom_site_type_symbol
_atom_site_fract_x
_atom_site_fract_y
_atom_site_fract_z
_atom_site_U_iso_or_equiv
_atom_site_adp_type
_atom_site_occupancy
_atom_site_site_symmetry_order
_atom_site_calc_flag
_atom_site_refinement_flags_posn
_atom_site_refinement_flags_adp
_atom_site_refinement_flags_occupancy
_atom_site_disorder_assembly
_atom_site_disorder_group
N1 N 0.0910(3) -0.06561(17) 0.09756(14) 0.0188(7) Uani 1 1 d . . . . .
H77 H 0.1489 -0.0346 0.0748 0.023 Uiso 1 1 calc R U . . .
C1 C 0.0415(3) -0.0829(2) 0.16489(18) 0.0187(8) Uani 1 1 d . . . . .
C2 C -0.0518(3) -0.1353(2) 0.18202(18) 0.0185(8) Uani 1 1 d . . . . .
C3 C -0.1294(3) -0.1703(2) 0.24202(18) 0.0194(8) Uani 1 1 d . . . . .
H1 H -0.1277 -0.1618 0.2812 0.023 Uiso 1 1 calc R U . . .
C4 C -0.2085(3) -0.2178(2) 0.24257(18) 0.0203(8) Uani 1 1 d . . . . .
C5 C -0.2147(3) -0.2284(2) 0.18371(18) 0.0193(8) Uani 1 1 d . . . . .
C6 C -0.1341(3) -0.1952(2) 0.12508(18) 0.0188(8) Uani 1 1 d . . . . .
H2 H -0.1340 -0.2041 0.0858 0.023 Uiso 1 1 calc R U . . .
C7 C -0.0540(3) -0.1488(2) 0.12545(17) 0.0170(8) Uani 1 1 d . . . . .
C8 C 0.0367(3) -0.1039(2) 0.07114(17) 0.0173(8) Uani 1 1 d . . . . .
N2 N 0.0540(3) -0.10395(16) 0.01156(14) 0.0183(7) Uani 1 1 d . . . . .
N3 N 0.2180(3) -0.02030(16) -0.04178(14) 0.0175(7) Uani 1 1 d . . . . .
C9 C 0.1393(3) -0.0637(2) -0.04102(17) 0.0171(8) Uani 1 1 d . . . . .
C10 C 0.1522(3) -0.0719(2) -0.10485(17) 0.0180(8) Uani 1 1 d . . . . .
C11 C 0.0902(3) -0.1149(2) -0.12327(18) 0.0197(8) Uani 1 1 d . . . . .
H3 H 0.0221 -0.1413 -0.0937 0.024 Uiso 1 1 calc R U . . .
C12 C 0.1319(3) -0.1175(2) -0.18628(18) 0.0213(9) Uani 1 1 d . . . . .
C13 C 0.2340(3) -0.0793(2) -0.22783(17) 0.0204(9) Uani 1 1 d . . . . .
C14 C 0.2935(3) -0.0364(2) -0.20937(17) 0.0183(8) Uani 1 1 d . . . . .
H4 H 0.3627 -0.0108 -0.2387 0.022 Uiso 1 1 calc R U . . .
C15 C 0.2501(3) -0.0311(2) -0.14666(17) 0.0176(8) Uani 1 1 d . . . . .
C16 C 0.2894(3) 0.0041(2) -0.10712(17) 0.0175(8) Uani 1 1 d . . . . .
N4 N 0.4100(3) 0.06744(17) -0.07245(14) 0.0183(7) Uani 1 1 d . . . . .
H78 H 0.3691 0.0539 -0.0310 0.022 Uiso 1 1 calc R U . . .
C17 C 0.3794(3) 0.0507(2) -0.12230(17) 0.0183(8) Uani 1 1 d . . . . .
C18 C 0.4637(3) 0.0897(2) -0.18390(17) 0.0171(8) Uani 1 1 d . . . . .
C19 C 0.4663(3) 0.1053(2) -0.25066(17) 0.0168(8) Uani 1 1 d . . . . .
H5 H 0.4071 0.0869 -0.2637 0.020 Uiso 1 1 calc R U . . .
C20 C 0.5557(3) 0.1479(2) -0.29722(18) 0.0194(8) Uani 1 1 d . . . . .
C21 C 0.6450(3) 0.1755(2) -0.27868(18) 0.0190(8) Uani 1 1 d . . . . .
C22 C 0.6385(3) 0.1632(2) -0.21272(18) 0.0202(8) Uani 1 1 d . . . . .
H6 H 0.6956 0.1830 -0.1995 0.024 Uiso 1 1 calc R U . . .
C23 C 0.5467(3) 0.1214(2) -0.16652(17) 0.0165(8) Uani 1 1 d . . . . .
C24 C 0.5103(3) 0.1071(2) -0.09582(17) 0.0180(8) Uani 1 1 d . . . . .
N5 N 0.5654(3) 0.13388(17) -0.06432(14) 0.0197(7) Uani 1 1 d . . . . .
N6 N 0.4141(3) 0.09171(17) 0.03708(14) 0.0187(7) Uani 1 1 d . . . . .
C25 C 0.5127(3) 0.1271(2) -0.00033(17) 0.0179(8) Uani 1 1 d . . . . .
C26 C 0.5606(3) 0.1645(2) 0.03349(17) 0.0179(8) Uani 1 1 d . . . . .
C27 C 0.6566(3) 0.2100(2) 0.01085(18) 0.0207(9) Uani 1 1 d . . . . .
H7 H 0.7060 0.2196 -0.0325 0.025 Uiso 1 1 calc R U . . .
C28 C 0.6786(3) 0.2411(2) 0.05347(18) 0.0214(9) Uani 1 1 d . . . . .
C29 C 0.5984(3) 0.2288(2) 0.11628(18) 0.0210(9) Uani 1 1 d . . . . .
C30 C 0.5010(3) 0.1857(2) 0.13684(18) 0.0205(8) Uani 1 1 d . . . . .
H8 H 0.4454 0.1805 0.1780 0.025 Uiso 1 1 calc R U . . .
C31 C 0.4841(3) 0.1489(2) 0.09608(18) 0.0184(8) Uani 1 1 d . . . . .
C32 C 0.3948(3) 0.0988(2) 0.09905(18) 0.0190(8) Uani 1 1 d . . . . .
N7 N 0.2258(3) 0.02096(17) 0.13715(14) 0.0189(7) Uani 1 1 d . . . . .
C33 C 0.3078(3) 0.0592(2) 0.14984(18) 0.0188(8) Uani 1 1 d . . . . .
C34 C 0.2884(3) 0.0409(2) 0.22222(17) 0.0186(8) Uani 1 1 d . . . . .
C35 C 0.3505(3) 0.0521(2) 0.26487(18) 0.0197(8) Uani 1 1 d . . . . .
H9 H 0.4189 0.0819 0.2475 0.024 Uiso 1 1 calc R U . . .
C36 C 0.3112(3) 0.0194(2) 0.33208(17) 0.0194(8) Uani 1 1 d . . . . .
C37 C 0.2134(3) -0.0271(2) 0.35930(17) 0.0200(8) Uani 1 1 d . . . . .
C38 C 0.1533(3) -0.0402(2) 0.31821(17) 0.0190(8) Uani 1 1 d . . . . .
H10 H 0.0869 -0.0715 0.3357 0.023 Uiso 1 1 calc R U . . .
C39 C 0.1934(3) -0.0058(2) 0.24978(17) 0.0185(8) Uani 1 1 d . . . . .
C40 C 0.1591(3) -0.0154(2) 0.19482(18) 0.0183(8) Uani 1 1 d . . . . .
N8 N 0.0672(3) -0.06212(17) 0.20863(14) 0.0207(7) Uani 1 1 d . . . . .
O1 O -0.2906(2) -0.24941(14) 0.30095(12) 0.0223(6) Uani 1 1 d . . . . .
C41 C -0.2982(3) -0.3273(2) 0.32369(18) 0.0222(9) Uani 1 1 d . . . . .
C42 C -0.4143(4) -0.3521(2) 0.3492(2) 0.0311(10) Uani 1 1 d . . . . .
H11 H -0.4866 -0.3173 0.3511 0.037 Uiso 1 1 calc R U . . .
C43 C -0.4242(4) -0.4287(3) 0.3720(2) 0.0430(12) Uani 1 1 d . . . . .
H12 H -0.5047 -0.4460 0.3898 0.052 Uiso 1 1 calc R U . . .
C44 C -0.3210(4) -0.4815(2) 0.3700(2) 0.0362(11) Uani 1 1 d . . . . .
C45 C -0.2047(4) -0.4541(2) 0.34549(19) 0.0289(10) Uani 1 1 d . . . . .
H13 H -0.1317 -0.4886 0.3444 0.035 Uiso 1 1 calc R U . . .
C46 C -0.1934(3) -0.3776(2) 0.32254(18) 0.0239(9) Uani 1 1 d . . . . .
H14 H -0.1131 -0.3598 0.3060 0.029 Uiso 1 1 calc R U . . .
C47 C -0.3337(5) -0.5658(3) 0.3946(3) 0.0581(14) Uani 1 1 d D U . . .
C48A C -0.2910(10) -0.6075(5) 0.4543(5) 0.052(3) Uani 0.559(11) 1 d D U P A 1
H15 H -0.2902 -0.6616 0.4637 0.078 Uiso 0.559(11) 1 calc R U P A 1
H16 H -0.3469 -0.5941 0.4907 0.078 Uiso 0.559(11) 1 calc R U P A 1
H17 H -0.2064 -0.5959 0.4500 0.078 Uiso 0.559(11) 1 calc R U P A 1
C49A C -0.4600(14) -0.5805(19) 0.3915(12) 0.053(5) Uani 0.559(11) 1 d D U P A 1
H18 H -0.4608 -0.6345 0.4012 0.079 Uiso 0.559(11) 1 calc R U P A 1
H19 H -0.4776 -0.5517 0.3469 0.079 Uiso 0.559(11) 1 calc R U P A 1
H20 H -0.5240 -0.5648 0.4243 0.079 Uiso 0.559(11) 1 calc R U P A 1
C50A C -0.2418(9) -0.5970(5) 0.3361(6) 0.063(3) Uani 0.559(11) 1 d D U P A 1
H21 H -0.1558 -0.5862 0.3299 0.094 Uiso 0.559(11) 1 calc R U P A 1
H22 H -0.2715 -0.5715 0.2941 0.094 Uiso 0.559(11) 1 calc R U P A 1
H23 H -0.2442 -0.6516 0.3500 0.094 Uiso 0.559(11) 1 calc R U P A 1
O2 O -0.3068(2) -0.27084(14) 0.19195(12) 0.0244(6) Uani 1 1 d . . . . .
C51 C -0.3046(3) -0.3069(2) 0.14711(19) 0.0209(9) Uani 1 1 d . . . . .
C52 C -0.2975(3) -0.3839(2) 0.17169(19) 0.0247(9) Uani 1 1 d . . . . .
H24 H -0.2877 -0.4113 0.2163 0.030 Uiso 1 1 calc R U . . .
C53 C -0.3048(3) -0.4219(2) 0.1306(2) 0.0293(10) Uani 1 1 d . . . . .
H25 H -0.3003 -0.4755 0.1477 0.035 Uiso 1 1 calc R U . . .
C54 C -0.3185(3) -0.3829(2) 0.0653(2) 0.0272(9) Uani 1 1 d . . . . .
C55 C -0.3250(3) -0.3050(2) 0.0426(2) 0.0253(9) Uani 1 1 d . . . . .
H26 H -0.3340 -0.2773 -0.0020 0.030 Uiso 1 1 calc R U . . .
C56 C -0.3187(3) -0.2658(2) 0.08235(18) 0.0221(9) Uani 1 1 d . . . . .
H27 H -0.3239 -0.2122 0.0656 0.027 Uiso 1 1 calc R U . . .
C57 C -0.3220(4) -0.4234(3) 0.0183(2) 0.0406(12) Uani 1 1 d . . . . .
C58 C -0.3141(5) -0.5076(3) 0.0506(3) 0.0577(15) Uani 1 1 d . . . . .
H28 H -0.3869 -0.5220 0.0864 0.087 Uiso 1 1 calc R U . . .
H29 H -0.2377 -0.5260 0.0689 0.087 Uiso 1 1 calc R U . . .
H30 H -0.3125 -0.5301 0.0175 0.087 Uiso 1 1 calc R U . . .
C59 C -0.4325(6) -0.3922(3) -0.0143(3) 0.081(2) Uani 1 1 d . . . . .
H31 H -0.4320 -0.4178 -0.0450 0.121 Uiso 1 1 calc R U . . .
H32 H -0.4289 -0.3380 -0.0390 0.121 Uiso 1 1 calc R U . . .
H33 H -0.5092 -0.4005 0.0196 0.121 Uiso 1 1 calc R U . . .
C60 C -0.2030(5) -0.4082(4) -0.0384(3) 0.0763(19) Uani 1 1 d . . . . .
H34 H -0.1281 -0.4287 -0.0189 0.114 Uiso 1 1 calc R U . . .
H35 H -0.2012 -0.3537 -0.0622 0.114 Uiso 1 1 calc R U . . .
H36 H -0.2052 -0.4327 -0.0694 0.114 Uiso 1 1 calc R U . . .
O3 O 0.0837(2) -0.15831(15) -0.21192(13) 0.0282(7) Uani 1 1 d . . . . .
C61 C -0.0276(4) -0.1911(2) -0.17685(19) 0.0274(10) Uani 1 1 d . . . . .
H37 H -0.0908 -0.1540 -0.1627 0.033 Uiso 1 1 calc R U . . .
H38 H -0.0125 -0.2351 -0.1369 0.033 Uiso 1 1 calc R U . . .
C62 C -0.0714(4) -0.2150(3) -0.2234(2) 0.0360(11) Uani 1 1 d . . . . .
F1 F -0.1839(2) -0.24041(16) -0.19584(14) 0.0531(8) Uani 1 1 d . . . . .
F2 F 0.0049(2) -0.27053(15) -0.23826(15) 0.0556(8) Uani 1 1 d . . . . .
F3 F -0.0821(2) -0.15925(16) -0.28050(12) 0.0461(7) Uani 1 1 d . . . . .
O4 O 0.2859(2) -0.08932(15) -0.28789(12) 0.0265(6) Uani 1 1 d . . . . .
C63 C 0.2076(4) -0.0653(2) -0.33561(19) 0.0336(10) Uani 1 1 d . . . . .
H39 H 0.1189 -0.0619 -0.3133 0.040 Uiso 1 1 calc R U . . .
H40 H 0.2199 -0.1022 -0.3581 0.040 Uiso 1 1 calc R U . . .
C64 C 0.2397(4) 0.0098(3) -0.3850(2) 0.0351(11) Uani 1 1 d . . . . .
F4 F 0.2216(2) 0.06285(14) -0.35767(12) 0.0471(7) Uani 1 1 d . . . . .
F5 F 0.3579(2) 0.01029(15) -0.41709(11) 0.0446(7) Uani 1 1 d . . . . .
F6 F 0.1680(2) 0.03414(16) -0.43133(11) 0.0473(7) Uani 1 1 d . . . . .
O5 O 0.5656(2) 0.16901(14) -0.36447(12) 0.0234(6) Uani 1 1 d . . . . .
C65 C 0.4719(3) 0.1488(2) -0.38575(18) 0.0226(9) Uani 1 1 d . . . . .
H41 H 0.3882 0.1621 -0.3620 0.027 Uiso 1 1 calc R U . . .
H42 H 0.4825 0.0938 -0.3766 0.027 Uiso 1 1 calc R U . . .
C66 C 0.4846(4) 0.1911(3) -0.4580(2) 0.0442(13) Uani 1 1 d . . . . .
F7 F 0.3977(2) 0.17499(16) -0.48113(11) 0.0509(7) Uani 1 1 d . . . . .
F8 F 0.5934(3) 0.1791(3) -0.49237(13) 0.1071(16) Uani 1 1 d . . . . .
F9 F 0.4648(3) 0.2657(2) -0.47065(15) 0.0789(11) Uani 1 1 d . . . . .
O6 O 0.7309(2) 0.21541(15) -0.33059(12) 0.0247(6) Uani 1 1 d . . . . .
C67 C 0.8222(3) 0.2431(2) -0.31367(19) 0.0255(9) Uani 1 1 d . . . . .
H43 H 0.8657 0.2014 -0.2814 0.031 Uiso 1 1 calc R U . . .
H44 H 0.7828 0.2815 -0.2934 0.031 Uiso 1 1 calc R U . . .
C68 C 0.9116(4) 0.2771(2) -0.3760(2) 0.0307(10) Uani 1 1 d . . . . .
F10 F 0.9723(2) 0.22633(16) -0.40298(14) 0.0577(8) Uani 1 1 d . . . . .
F11 F 0.8573(2) 0.33109(17) -0.42214(13) 0.0583(8) Uani 1 1 d . . . . .
F12 F 0.9986(2) 0.30740(14) -0.36483(11) 0.0378(6) Uani 1 1 d . . . . .
O7 O 0.7719(2) 0.28448(15) 0.03976(12) 0.0253(6) Uani 1 1 d . . . . .
C69 C 0.8486(3) 0.3005(2) -0.02457(19) 0.0256(9) Uani 1 1 d . . . . .
H45 H 0.8011 0.3351 -0.0588 0.031 Uiso 1 1 calc R U . . .
H46 H 0.8778 0.2533 -0.0341 0.031 Uiso 1 1 calc R U . . .
C70 C 0.9562(4) 0.3361(2) -0.0252(2) 0.0302(10) Uani 1 1 d . . . . .
F13 F 1.0285(2) 0.28914(16) 0.01700(12) 0.0486(7) Uani 1 1 d . . . . .
F14 F 1.0286(2) 0.35537(13) -0.08551(11) 0.0370(6) Uani 1 1 d . . . . .
F15 F 0.9251(2) 0.39748(15) -0.00937(14) 0.0535(8) Uani 1 1 d . . . . .
O8 O 0.6273(2) 0.26652(15) 0.15150(12) 0.0303(7) Uani 1 1 d . . . . .
C71 C 0.5508(4) 0.2593(2) 0.21387(19) 0.0324(10) Uani 1 1 d . . . . .
H47 H 0.5486 0.2054 0.2427 0.039 Uiso 1 1 calc R U . . .
H48 H 0.4645 0.2816 0.2089 0.039 Uiso 1 1 calc R U . . .
C72 C 0.6084(5) 0.3014(3) 0.2433(2) 0.0461(13) Uani 1 1 d . . . . .
F16 F 0.7179(3) 0.2699(2) 0.25723(17) 0.0774(10) Uani 1 1 d . . . . .
F17 F 0.5319(3) 0.30302(16) 0.29980(12) 0.0576(8) Uani 1 1 d . . . . .
F18 F 0.6204(3) 0.37148(18) 0.20493(14) 0.0795(11) Uani 1 1 d . . . . .
O9 O 0.3797(2) 0.02661(15) 0.37326(12) 0.0242(6) Uani 1 1 d . . . . .
C73 C 0.3142(4) 0.0657(2) 0.41640(19) 0.0297(10) Uani 1 1 d . . . . .
H49 H 0.3406 0.0419 0.4599 0.036 Uiso 1 1 calc R U . . .
H50 H 0.2234 0.0627 0.4239 0.036 Uiso 1 1 calc R U . . .
C74 C 0.3408(4) 0.1461(3) 0.3862(2) 0.0331(11) Uani 1 1 d . . . . .
F19 F 0.4612(2) 0.15441(14) 0.37952(13) 0.0451(7) Uani 1 1 d . . . . .
F20 F 0.3136(2) 0.18062(14) 0.32528(12) 0.0460(7) Uani 1 1 d . . . . .
F21 F 0.2736(2) 0.18555(15) 0.42339(13) 0.0491(7) Uani 1 1 d . . . . .
O10 O 0.1868(2) -0.05717(15) 0.42762(12) 0.0250(6) Uani 1 1 d . . . . .
C75 C 0.1180(4) -0.1206(2) 0.45705(18) 0.0274(9) Uani 1 1 d . . . . .
H51 H 0.1685 -0.1646 0.4477 0.033 Uiso 1 1 calc R U . . .
H52 H 0.0412 -0.1099 0.4386 0.033 Uiso 1 1 calc R U . . .
C76 C 0.0846(4) -0.1372(2) 0.5304(2) 0.0294(10) Uani 1 1 d . . . . .
F22 F 0.0142(2) -0.07990(15) 0.54510(12) 0.0480(7) Uani 1 1 d . . . . .
F23 F 0.1829(2) -0.15099(15) 0.55856(11) 0.0433(7) Uani 1 1 d . . . . .
F24 F 0.0203(3) -0.19645(15) 0.55981(12) 0.0523(7) Uani 1 1 d . . . . .
N9 N 0.2246(3) -0.2958(2) 0.16291(17) 0.0377(9) Uani 1 1 d D U . . .
C77 C 0.3405(4) -0.3171(3) 0.1743(2) 0.0410(11) Uani 1 1 d D U . . .
H53 H 0.4059 -0.2889 0.1437 0.049 Uiso 1 1 calc R U . . .
C78 C 0.3698(5) -0.3783(3) 0.2285(3) 0.0651(16) Uani 1 1 d D U . . .
H54 H 0.4531 -0.3906 0.2356 0.078 Uiso 1 1 calc R U . . .
C79 C 0.2766(4) -0.4213(3) 0.2719(3) 0.0668(17) Uani 1 1 d D U . . .
H55 H 0.2934 -0.4627 0.3104 0.080 Uiso 1 1 calc R U . . .
C80 C 0.1569(4) -0.4018(3) 0.2576(3) 0.0517(13) Uani 1 1 d D U . . .
H56 H 0.0908 -0.4316 0.2847 0.062 Uiso 1 1 calc R U . . .
C81 C 0.1364(4) -0.3387(3) 0.2035(2) 0.0359(10) Uani 1 1 d D U . . .
H57 H 0.0541 -0.3252 0.1947 0.043 Uiso 1 1 calc R U . . .
N10 N -0.0723(5) -0.4417(3) 0.5979(3) 0.0820(15) Uani 1 1 d D U . . .
C82 C -0.0956(7) -0.4862(4) 0.5708(3) 0.095(2) Uani 1 1 d D U . . .
H58 H -0.0601 -0.5372 0.5846 0.114 Uiso 1 1 calc R U . . .
C83 C -0.1674(7) -0.4636(4) 0.5240(3) 0.094(2) Uani 1 1 d D U . . .
H59 H -0.1803 -0.4981 0.5056 0.113 Uiso 1 1 calc R U . . .
C84 C -0.2207(5) -0.3915(4) 0.5037(3) 0.0785(18) Uani 1 1 d D U . . .
H60 H -0.2723 -0.3743 0.4715 0.094 Uiso 1 1 calc R U . . .
C85 C -0.1972(6) -0.3444(4) 0.5313(3) 0.0839(19) Uani 1 1 d D U . . .
H61 H -0.2311 -0.2930 0.5180 0.101 Uiso 1 1 calc R U . . .
C86 C -0.1245(6) -0.3722(3) 0.5784(4) 0.091(2) Uani 1 1 d D U . . .
H62 H -0.1109 -0.3392 0.5981 0.110 Uiso 1 1 calc R U . . .
N11 N 0.1017(11) 0.4818(5) 0.1807(4) 0.194(4) Uani 1 1 d D U . . .
C87 C 0.1989(9) 0.5234(4) 0.1413(4) 0.117(3) Uani 1 1 d D U . . .
H79 H 0.1871 0.5681 0.1042 0.141 Uiso 1 1 calc R U . . .
C88 C 0.3150(11) 0.4969(6) 0.1584(5) 0.183(4) Uani 1 1 d D U . . .
H80 H 0.3885 0.5213 0.1347 0.220 Uiso 1 1 calc R U . . .
C89 C 0.3127(13) 0.4297(8) 0.2150(7) 0.269(7) Uani 1 1 d D U . . .
H81 H 0.3898 0.4109 0.2295 0.322 Uiso 1 1 calc R U . . .
C90 C 0.2139(18) 0.3877(9) 0.2519(10) 0.339(10) Uani 1 1 d D U . . .
H82 H 0.2214 0.3401 0.2865 0.407 Uiso 1 1 calc R U . . .
C91 C 0.1001(13) 0.4242(5) 0.2320(5) 0.201(5) Uani 1 1 d D U . . .
H83 H 0.0232 0.4051 0.2574 0.241 Uiso 1 1 calc R U . . .
C49B C -0.3887(14) -0.5849(7) 0.4792(5) 0.054(4) Uani 0.441(11) 1 d D U P A 2
H68 H -0.3944 -0.6393 0.5021 0.081 Uiso 0.441(11) 1 calc R U P A 2
H69 H -0.4715 -0.5577 0.4862 0.081 Uiso 0.441(11) 1 calc R U P A 2
H70 H -0.3311 -0.5686 0.4971 0.081 Uiso 0.441(11) 1 calc R U P A 2
C48B C -0.2155(11) -0.6143(6) 0.3995(9) 0.082(6) Uani 0.441(11) 1 d D U P A 2
H71 H -0.1634 -0.5960 0.4189 0.123 Uiso 0.441(11) 1 calc R U P A 2
H72 H -0.1717 -0.6131 0.3551 0.123 Uiso 0.441(11) 1 calc R U P A 2
H73 H -0.2325 -0.6662 0.4279 0.123 Uiso 0.441(11) 1 calc R U P A 2
C50B C -0.4387(18) -0.584(2) 0.3766(14) 0.052(5) Uani 0.441(11) 1 d D U P A 2
H74 H -0.4442 -0.6391 0.3968 0.078 Uiso 0.441(11) 1 calc R U P A 2
H75 H -0.4256 -0.5689 0.3281 0.078 Uiso 0.441(11) 1 calc R U P A 2
H76 H -0.5163 -0.5580 0.3928 0.078 Uiso 0.441(11) 1 calc R U P A 2

loop_
_atom_site_aniso_label
_atom_site_aniso_U_11
_atom_site_aniso_U_22
_atom_site_aniso_U_33
_atom_site_aniso_U_23
_atom_site_aniso_U_13
_atom_site_aniso_U_12
N1 0.0220(17) 0.0236(18) 0.0124(16) -0.0055(14) -0.0014(13) -0.0106(14)
C1 0.019(2) 0.020(2) 0.0142(19) -0.0032(17) -0.0037(15) -0.0022(16)
C2 0.0190(19) 0.019(2) 0.016(2) -0.0044(17) -0.0033(16) -0.0024(16)
C3 0.021(2) 0.023(2) 0.014(2) -0.0052(17) -0.0035(16) -0.0029(17)
C4 0.019(2) 0.021(2) 0.017(2) -0.0046(18) 0.0004(16) -0.0039(16)
C5 0.0175(19) 0.020(2) 0.020(2) -0.0066(18) -0.0032(16) -0.0031(16)
C6 0.020(2) 0.021(2) 0.016(2) -0.0068(17) -0.0030(16) -0.0037(16)
C7 0.0163(19) 0.017(2) 0.016(2) -0.0045(17) -0.0017(15) -0.0026(16)
C8 0.0169(19) 0.019(2) 0.016(2) -0.0055(17) -0.0043(16) -0.0043(16)
N2 0.0201(16) 0.0225(18) 0.0127(16) -0.0057(14) -0.0023(13) -0.0058(14)
N3 0.0200(16) 0.0212(17) 0.0107(16) -0.0045(14) -0.0004(13) -0.0063(14)
C9 0.0161(19) 0.020(2) 0.016(2) -0.0063(17) -0.0032(16) -0.0043(16)
C10 0.020(2) 0.021(2) 0.0140(19) -0.0056(17) -0.0049(16) -0.0020(16)
C11 0.0184(19) 0.025(2) 0.015(2) -0.0050(18) -0.0017(15) -0.0089(16)
C12 0.026(2) 0.025(2) 0.019(2) -0.0105(19) -0.0083(17) -0.0053(17)
C13 0.024(2) 0.028(2) 0.0122(19) -0.0101(18) -0.0035(16) -0.0027(17)
C14 0.020(2) 0.021(2) 0.0132(19) -0.0059(17) -0.0022(15) -0.0050(16)
C15 0.019(2) 0.019(2) 0.015(2) -0.0041(17) -0.0049(16) -0.0053(16)
C16 0.0188(19) 0.021(2) 0.013(2) -0.0060(17) -0.0041(15) -0.0024(16)
N4 0.0190(16) 0.0264(18) 0.0116(16) -0.0086(15) 0.0024(13) -0.0099(14)
C17 0.022(2) 0.018(2) 0.0140(19) -0.0047(17) -0.0047(16) -0.0006(16)
C18 0.0177(19) 0.017(2) 0.014(2) -0.0034(17) -0.0018(15) -0.0038(16)
C19 0.0191(19) 0.019(2) 0.014(2) -0.0057(17) -0.0043(16) -0.0070(16)
C20 0.021(2) 0.023(2) 0.015(2) -0.0074(18) -0.0045(16) -0.0019(17)
C21 0.0174(19) 0.023(2) 0.014(2) -0.0036(17) 0.0002(16) -0.0055(16)
C22 0.022(2) 0.025(2) 0.019(2) -0.0098(18) -0.0072(17) -0.0047(17)
C23 0.0165(19) 0.019(2) 0.015(2) -0.0057(17) -0.0033(16) -0.0043(16)
C24 0.0180(19) 0.022(2) 0.0120(19) -0.0041(17) -0.0016(15) -0.0030(16)
N5 0.0181(16) 0.0269(19) 0.0163(17) -0.0082(15) -0.0042(13) -0.0053(14)
N6 0.0205(17) 0.0250(18) 0.0117(16) -0.0064(15) -0.0014(13) -0.0076(14)
C25 0.022(2) 0.021(2) 0.0131(19) -0.0067(17) -0.0055(16) -0.0034(17)
C26 0.022(2) 0.019(2) 0.0120(19) -0.0049(17) -0.0040(16) -0.0019(16)
C27 0.022(2) 0.023(2) 0.019(2) -0.0093(18) -0.0024(16) -0.0039(17)
C28 0.021(2) 0.026(2) 0.018(2) -0.0064(18) -0.0014(16) -0.0094(17)
C29 0.030(2) 0.022(2) 0.015(2) -0.0067(18) -0.0064(17) -0.0084(18)
C30 0.025(2) 0.023(2) 0.0115(19) -0.0039(17) -0.0014(16) -0.0061(17)
C31 0.0188(19) 0.019(2) 0.018(2) -0.0057(17) -0.0065(16) -0.0014(16)
C32 0.021(2) 0.022(2) 0.017(2) -0.0083(18) -0.0078(16) -0.0004(17)
N7 0.0214(17) 0.0210(18) 0.0155(17) -0.0057(15) -0.0035(14) -0.0066(14)
C33 0.022(2) 0.020(2) 0.015(2) -0.0046(18) -0.0041(16) -0.0071(17)
C34 0.024(2) 0.019(2) 0.0142(19) -0.0050(17) -0.0037(16) -0.0068(17)
C35 0.020(2) 0.021(2) 0.019(2) -0.0093(18) -0.0009(16) -0.0054(16)
C36 0.022(2) 0.024(2) 0.013(2) -0.0075(18) -0.0056(16) -0.0017(17)
C37 0.026(2) 0.025(2) 0.0082(19) -0.0055(17) 0.0002(16) -0.0055(17)
C38 0.0180(19) 0.024(2) 0.015(2) -0.0063(18) -0.0007(15) -0.0068(16)
C39 0.0188(19) 0.023(2) 0.015(2) -0.0081(18) -0.0023(16) -0.0031(17)
C40 0.019(2) 0.020(2) 0.017(2) -0.0068(18) -0.0038(16) -0.0033(16)
N8 0.0253(17) 0.0236(18) 0.0159(17) -0.0080(15) -0.0055(13) -0.0044(14)
O1 0.0244(14) 0.0239(15) 0.0164(14) -0.0070(12) 0.0045(11) -0.0087(12)
C41 0.027(2) 0.026(2) 0.014(2) -0.0070(18) 0.0005(16) -0.0094(18)
C42 0.028(2) 0.029(3) 0.030(2) -0.005(2) 0.0011(19) -0.0079(19)
C43 0.031(3) 0.038(3) 0.049(3) -0.004(2) 0.002(2) -0.015(2)
C44 0.038(3) 0.026(2) 0.039(3) -0.002(2) -0.007(2) -0.013(2)
C45 0.034(2) 0.023(2) 0.027(2) -0.004(2) -0.0093(19) -0.0022(19)
C46 0.021(2) 0.028(2) 0.021(2) -0.0052(19) -0.0023(16) -0.0092(18)
C47 0.056(3) 0.032(3) 0.076(4) -0.002(3) -0.018(3) -0.011(2)
C48A 0.058(7) 0.037(6) 0.061(6) -0.008(5) -0.022(5) -0.008(5)
C49A 0.073(6) 0.038(9) 0.057(11) -0.015(8) -0.026(6) -0.018(8)
C50A 0.082(7) 0.032(5) 0.074(7) -0.023(5) -0.002(5) -0.012(5)
O2 0.0219(14) 0.0328(16) 0.0230(15) -0.0134(13) 0.0004(11) -0.0120(12)
C51 0.0151(19) 0.027(2) 0.024(2) -0.0118(19) -0.0001(16) -0.0083(16)
C52 0.026(2) 0.027(2) 0.021(2) -0.0039(19) -0.0041(17) -0.0118(18)
C53 0.029(2) 0.026(2) 0.036(3) -0.011(2) -0.0086(19) -0.0072(18)
C54 0.022(2) 0.031(2) 0.036(3) -0.016(2) -0.0096(18) -0.0058(18)
C55 0.020(2) 0.031(2) 0.027(2) -0.010(2) -0.0079(17) -0.0051(17)
C56 0.018(2) 0.022(2) 0.026(2) -0.0061(19) -0.0070(17) -0.0044(16)
C57 0.052(3) 0.036(3) 0.049(3) -0.021(2) -0.023(2) -0.010(2)
C58 0.082(4) 0.046(3) 0.063(4) -0.035(3) -0.037(3) 0.016(3)
C59 0.109(5) 0.065(4) 0.111(5) -0.056(4) -0.078(4) 0.021(3)
C60 0.088(4) 0.102(5) 0.065(4) -0.060(4) 0.008(3) -0.036(4)
O3 0.0340(16) 0.0384(17) 0.0216(15) -0.0166(14) -0.0027(12) -0.0164(13)
C61 0.031(2) 0.035(3) 0.022(2) -0.011(2) -0.0042(18) -0.0162(19)
C62 0.036(3) 0.039(3) 0.043(3) -0.022(3) -0.007(2) -0.011(2)
F1 0.0433(16) 0.073(2) 0.0624(19) -0.0353(17) -0.0091(14) -0.0285(14)
F2 0.0533(17) 0.0581(18) 0.084(2) -0.0535(18) -0.0216(15) -0.0001(14)
F3 0.0494(16) 0.0662(19) 0.0346(16) -0.0239(15) -0.0198(12) -0.0051(13)
O4 0.0325(15) 0.0391(17) 0.0132(14) -0.0140(13) -0.0028(11) -0.0083(13)
C63 0.043(3) 0.050(3) 0.016(2) -0.013(2) -0.0077(19) -0.018(2)
C64 0.033(3) 0.056(3) 0.022(2) -0.018(2) -0.005(2) -0.008(2)
F4 0.0675(18) 0.0414(16) 0.0335(15) -0.0135(13) -0.0113(13) -0.0057(13)
F5 0.0353(14) 0.0648(19) 0.0251(14) -0.0076(13) -0.0003(11) -0.0106(13)
F6 0.0447(15) 0.075(2) 0.0186(13) -0.0084(13) -0.0116(11) -0.0067(13)
O5 0.0237(14) 0.0347(16) 0.0121(14) -0.0061(13) -0.0012(11) -0.0116(12)
C65 0.026(2) 0.029(2) 0.016(2) -0.0090(19) -0.0050(16) -0.0070(18)
C66 0.032(3) 0.079(4) 0.024(3) -0.016(3) -0.012(2) -0.008(3)
F7 0.0528(16) 0.080(2) 0.0245(14) -0.0122(14) -0.0197(12) -0.0143(14)
F8 0.0390(18) 0.246(5) 0.0210(16) -0.043(2) 0.0009(13) 0.003(2)
F9 0.101(3) 0.067(2) 0.057(2) 0.0236(18) -0.0467(18) -0.040(2)
O6 0.0219(14) 0.0364(17) 0.0160(14) -0.0060(13) -0.0010(11) -0.0140(12)
C67 0.025(2) 0.033(2) 0.020(2) -0.009(2) -0.0011(17) -0.0139(18)
C68 0.035(2) 0.036(3) 0.024(2) -0.010(2) -0.0052(19) -0.016(2)
F10 0.0492(16) 0.075(2) 0.0624(19) -0.0495(17) 0.0266(14) -0.0351(15)
F11 0.0551(17) 0.071(2) 0.0305(16) 0.0183(15) -0.0152(13) -0.0343(15)
F12 0.0359(14) 0.0514(16) 0.0312(14) -0.0147(13) 0.0007(11) -0.0262(12)
O7 0.0284(15) 0.0344(17) 0.0179(14) -0.0131(13) 0.0017(12) -0.0142(13)
C69 0.026(2) 0.032(2) 0.021(2) -0.0113(19) -0.0002(17) -0.0095(18)
C70 0.032(2) 0.031(3) 0.028(2) -0.013(2) -0.001(2) -0.009(2)
F13 0.0322(14) 0.072(2) 0.0398(16) -0.0097(15) -0.0121(12) -0.0162(13)
F14 0.0285(13) 0.0462(16) 0.0337(14) -0.0144(12) 0.0068(11) -0.0146(11)
F15 0.0473(16) 0.0510(18) 0.075(2) -0.0441(16) 0.0142(14) -0.0236(13)
O8 0.0397(16) 0.0405(18) 0.0194(15) -0.0180(14) 0.0024(12) -0.0198(14)
C71 0.047(3) 0.037(3) 0.020(2) -0.015(2) -0.0008(19) -0.014(2)
C72 0.073(4) 0.048(3) 0.023(3) -0.019(3) 0.005(2) -0.027(3)
F16 0.066(2) 0.116(3) 0.088(3) -0.068(2) -0.0277(18) -0.015(2)
F17 0.092(2) 0.0643(19) 0.0313(15) -0.0320(15) 0.0052(14) -0.0325(16)
F18 0.158(3) 0.057(2) 0.0380(18) -0.0214(17) -0.0003(19) -0.062(2)
O9 0.0240(14) 0.0391(17) 0.0164(14) -0.0136(13) -0.0055(11) -0.0091(12)
C73 0.033(2) 0.046(3) 0.018(2) -0.017(2) -0.0022(18) -0.012(2)
C74 0.038(3) 0.048(3) 0.030(3) -0.028(2) -0.010(2) -0.004(2)
F19 0.0417(15) 0.0555(18) 0.0497(17) -0.0268(14) -0.0051(12) -0.0203(13)
F20 0.0688(18) 0.0430(16) 0.0346(15) -0.0175(13) -0.0213(13) -0.0028(13)
F21 0.0509(16) 0.0634(18) 0.0549(18) -0.0452(16) -0.0145(13) 0.0015(13)
O10 0.0312(15) 0.0338(17) 0.0126(14) -0.0077(13) -0.0002(11) -0.0166(13)
C75 0.035(2) 0.036(3) 0.015(2) -0.010(2) -0.0039(18) -0.013(2)
C76 0.028(2) 0.037(3) 0.022(2) -0.008(2) -0.0023(19) -0.010(2)
F22 0.0511(16) 0.0516(17) 0.0303(15) -0.0153(13) 0.0066(12) 0.0033(13)
F23 0.0371(14) 0.0713(19) 0.0201(13) -0.0116(13) -0.0097(11) -0.0063(13)
F24 0.0716(19) 0.0590(19) 0.0236(14) -0.0033(13) 0.0022(13) -0.0408(16)
N9 0.036(2) 0.052(3) 0.026(2) -0.0141(19) 0.0017(16) -0.0159(19)
C77 0.032(2) 0.052(3) 0.039(3) -0.022(2) 0.010(2) -0.014(2)
C78 0.030(3) 0.073(4) 0.073(4) -0.016(3) 0.005(3) -0.002(3)
C79 0.037(3) 0.058(4) 0.074(4) -0.002(3) 0.003(3) 0.005(3)
C80 0.036(3) 0.045(3) 0.057(3) -0.009(3) 0.008(2) -0.007(2)
C81 0.028(2) 0.051(3) 0.031(2) -0.018(2) -0.0008(19) -0.010(2)
N10 0.093(4) 0.058(3) 0.097(4) -0.030(3) -0.032(3) 0.011(3)
C82 0.155(7) 0.053(4) 0.075(5) -0.026(4) -0.034(4) 0.017(4)
C83 0.136(6) 0.080(5) 0.079(5) -0.042(4) -0.025(4) -0.006(4)
C84 0.065(4) 0.109(5) 0.057(4) -0.032(4) -0.011(3) 0.008(4)
C85 0.081(4) 0.065(4) 0.106(6) -0.030(4) -0.037(4) 0.017(3)
C86 0.094(5) 0.055(4) 0.147(7) -0.047(4) -0.067(4) 0.023(3)
N11 0.346(10) 0.101(6) 0.113(7) -0.035(5) 0.032(7) -0.074(7)
C87 0.205(9) 0.076(5) 0.073(5) -0.025(4) -0.047(5) 0.006(5)
C88 0.248(9) 0.178(10) 0.149(9) -0.109(7) -0.096(7) 0.107(8)
C89 0.338(12) 0.201(14) 0.205(14) -0.071(9) -0.108(12) 0.193(10)
C90 0.54(2) 0.105(11) 0.33(2) -0.055(11) -0.107(16) 0.039(12)
C91 0.414(14) 0.059(6) 0.098(7) -0.030(5) 0.048(9) -0.081(8)
C49B 0.093(10) 0.023(6) 0.044(6) 0.018(5) -0.036(6) -0.036(7)
C48B 0.082(8) 0.016(6) 0.125(16) -0.003(8) -0.020(8) -0.001(6)
C50B 0.089(10) 0.033(10) 0.046(11) -0.022(10) -0.018(9) -0.010(9)

loop_
_atom_type_symbol
_atom_type_description
_atom_type_scat_dispersion_real
_atom_type_scat_dispersion_imag
_atom_type_scat_source
C C 0.0033 0.0016 'International Tables Vol C Tables 4.2.6.8 and 6.1.1.4'
H H 0.0000 0.0000 'International Tables Vol C Tables 4.2.6.8 and 6.1.1.4'
N N 0.0061 0.0033 'International Tables Vol C Tables 4.2.6.8 and 6.1.1.4'
O O 0.0106 0.0060 'International Tables Vol C Tables 4.2.6.8 and 6.1.1.4'
F F 0.0171 0.0103 'International Tables Vol C Tables 4.2.6.8 and 6.1.1.4'

loop_
_geom_angle_atom_site_label_1
_geom_angle_atom_site_label_2
_geom_angle_atom_site_label_3
_geom_angle
C8 N1 C1 110.6(3)
N8 C1 N1 131.3(3)
N8 C1 C2 122.1(3)
N1 C1 C2 106.6(3)
C7 C2 C3 120.7(3)
C7 C2 C1 108.2(3)
C3 C2 C1 131.1(3)
C4 C3 C2 117.5(3)
C3 C4 O1 117.8(3)
C3 C4 C5 121.5(3)
O1 C4 C5 120.4(3)
O2 C5 C6 126.2(3)
O2 C5 C4 113.5(3)
C6 C5 C4 120.2(3)
C7 C6 C5 117.6(3)
C6 C7 C2 122.3(3)
C6 C7 C8 130.0(3)
C2 C7 C8 107.6(3)
N2 C8 N1 131.3(3)
N2 C8 C7 121.8(3)
N1 C8 C7 106.9(3)
C8 N2 C9 124.1(3)
C9 N3 C16 106.4(3)
N3 C9 N2 128.9(3)
N3 C9 C10 113.1(3)
N2 C9 C10 117.9(3)
C15 C10 C11 123.6(3)
C15 C10 C9 105.9(3)
C11 C10 C9 130.4(3)
C12 C11 C10 117.2(3)
O3 C12 C11 124.9(3)
O3 C12 C13 115.3(3)
C11 C12 C13 119.8(3)
C14 C13 O4 117.4(3)
C14 C13 C12 122.5(3)
O4 C13 C12 119.9(3)
C13 C14 C15 118.5(3)
C10 C15 C14 118.4(3)
C10 C15 C16 105.6(3)
C14 C15 C16 135.7(3)
C17 C16 N3 119.1(3)
C17 C16 C15 131.9(3)
N3 C16 C15 108.9(3)
C24 N4 C17 111.4(3)
C16 C17 N4 120.3(3)
C16 C17 C18 133.8(3)
N4 C17 C18 105.9(3)
C19 C18 C23 119.3(3)
C19 C18 C17 133.4(3)
C23 C18 C17 107.0(3)
C20 C19 C18 118.7(3)
C19 C20 O5 124.2(3)
C19 C20 C21 121.4(3)
O5 C20 C21 114.4(3)
O6 C21 C22 125.3(3)
O6 C21 C20 114.9(3)
C22 C21 C20 119.8(3)
C23 C22 C21 118.0(3)
C22 C23 C18 122.5(3)
C22 C23 C24 129.4(3)
C18 C23 C24 107.9(3)
N5 C24 N4 129.1(3)
N5 C24 C23 123.1(3)
N4 C24 C23 107.6(3)
C24 N5 C25 118.6(3)
C25 N6 C32 107.5(3)
N6 C25 N5 127.4(3)
N6 C25 C26 112.1(3)
N5 C25 C26 120.4(3)
C27 C26 C31 123.9(3)
C27 C26 C25 130.1(3)
C31 C26 C25 105.9(3)
C26 C27 C28 117.7(3)
O7 C28 C27 125.0(3)
O7 C28 C29 115.6(3)
C27 C28 C29 119.4(3)
C30 C29 O8 125.2(3)
C30 C29 C28 121.8(3)
O8 C29 C28 112.9(3)
C29 C30 C31 119.1(3)
C26 C31 C30 117.8(3)
C26 C31 C32 105.6(3)
C30 C31 C32 136.4(3)
C33 C32 N6 119.3(3)
C33 C32 C31 132.0(3)
N6 C32 C31 108.7(3)
C40 N7 C33 106.6(3)
C32 C33 N7 120.0(3)
C32 C33 C34 130.9(3)
N7 C33 C34 108.9(3)
C39 C34 C35 118.4(3)
C39 C34 C33 105.5(3)
C35 C34 C33 135.6(3)
C36 C35 C34 119.0(3)
C35 C36 O9 117.9(3)
C35 C36 C37 121.9(3)
O9 C36 C37 119.8(3)
C38 C37 O10 125.2(3)
C38 C37 C36 119.9(3)
O10 C37 C36 114.9(3)
C37 C38 C39 117.7(3)
C34 C39 C38 123.1(3)
C34 C39 C40 106.2(3)
C38 C39 C40 130.3(3)
N7 C40 N8 128.6(3)
N7 C40 C39 112.8(3)
N8 C40 C39 118.5(3)
C1 N8 C40 123.6(3)
C4 O1 C41 117.9(3)
C42 C41 C46 120.7(4)
C42 C41 O1 117.5(3)
C46 C41 O1 121.7(3)
C41 C42 C43 118.6(4)
C42 C43 C44 122.6(4)
C45 C44 C43 116.9(4)
C45 C44 C47 121.1(4)
C43 C44 C47 121.9(4)
C46 C45 C44 121.0(4)
C41 C46 C45 120.0(4)
C50B C47 C48B 122.6(16)
C48A C47 C49A 116.3(12)
C48A C47 C44 113.8(6)
C50B C47 C44 114.4(17)
C48B C47 C44 114.7(6)
C49A C47 C44 111.6(13)
C48A C47 C50A 106.8(7)
C49A C47 C50A 100.9(9)
C44 C47 C50A 105.9(5)
C50B C47 C49B 100.7(11)
C48B C47 C49B 97.4(9)
C44 C47 C49B 101.0(5)
C5 O2 C51 121.6(3)
C52 C51 C56 121.4(3)
C52 C51 O2 117.1(3)
C56 C51 O2 121.4(3)
C51 C52 C53 119.3(4)
C54 C53 C52 121.2(4)
C55 C54 C53 117.4(4)
C55 C54 C57 120.3(4)
C53 C54 C57 122.2(4)
C54 C55 C56 122.6(4)
C51 C56 C55 118.1(4)
C59 C57 C58 112.2(4)
C59 C57 C54 110.6(4)
C58 C57 C54 113.6(4)
C59 C57 C60 107.0(5)
C58 C57 C60 104.4(4)
C54 C57 C60 108.7(3)
C12 O3 C61 118.9(3)
O3 C61 C62 106.2(3)
F3 C62 F2 106.8(4)
F3 C62 F1 107.2(4)
F2 C62 F1 107.2(3)
F3 C62 C61 112.9(3)
F2 C62 C61 112.3(4)
F1 C62 C61 110.0(4)
C13 O4 C63 116.5(3)
O4 C63 C64 108.8(3)
F5 C64 F4 105.8(3)
F5 C64 F6 107.0(3)
F4 C64 F6 106.6(4)
F5 C64 C63 113.8(4)
F4 C64 C63 112.7(3)
F6 C64 C63 110.5(3)
C20 O5 C65 116.7(3)
O5 C65 C66 107.2(3)
F8 C66 F7 109.2(4)
F8 C66 F9 106.5(5)
F7 C66 F9 105.9(4)
F8 C66 C65 114.1(4)
F7 C66 C65 110.2(4)
F9 C66 C65 110.7(4)
C21 O6 C67 116.3(3)
O6 C67 C68 107.0(3)
F11 C68 F12 107.2(3)
F11 C68 F10 106.8(3)
F12 C68 F10 106.4(3)
F11 C68 C67 112.9(3)
F12 C68 C67 110.9(3)
F10 C68 C67 112.4(3)
C28 O7 C69 115.9(3)
O7 C69 C70 107.3(3)
F15 C70 F14 107.6(3)
F15 C70 F13 106.1(3)
F14 C70 F13 106.4(3)
F15 C70 C69 114.3(3)
F14 C70 C69 109.8(3)
F13 C70 C69 112.3(3)
C29 O8 C71 117.1(3)
O8 C71 C72 105.9(3)
F18 C72 F16 107.8(4)
F18 C72 F17 106.3(4)
F16 C72 F17 107.9(4)
F18 C72 C71 112.7(4)
F16 C72 C71 113.4(4)
F17 C72 C71 108.3(4)
C36 O9 C73 115.4(3)
O9 C73 C74 109.6(3)
F21 C74 F19 107.1(3)
F21 C74 F20 106.8(3)
F19 C74 F20 106.1(3)
F21 C74 C73 110.9(4)
F19 C74 C73 112.8(4)
F20 C74 C73 112.8(3)
C37 O10 C75 117.0(3)
O10 C75 C76 108.1(3)
F24 C76 F23 107.9(4)
F24 C76 F22 107.2(3)
F23 C76 F22 106.0(3)
F24 C76 C75 109.9(3)
F23 C76 C75 113.6(3)
F22 C76 C75 111.9(3)
C81 N9 C77 117.6(4)
N9 C77 C78 122.9(4)
C79 C78 C77 119.2(5)
C78 C79 C80 117.7(5)
C81 C80 C79 118.7(5)
N9 C81 C80 123.7(4)
C86 N10 C82 116.3(6)
N10 C82 C83 123.9(6)
C84 C83 C82 119.5(6)
C83 C84 C85 117.4(6)
C84 C85 C86 119.0(6)
N10 C86 C85 123.8(6)
C91 N11 C87 129.8(12)
N11 C87 C88 116.5(10)
C87 C88 C89 112.9(11)
C90 C89 C88 129.0(14)
C89 C90 C91 111.8(14)
N11 C91 C90 119.3(13)

loop_
_geom_bond_atom_site_label_1
_geom_bond_atom_site_label_2
_geom_bond_distance
N1 C8 1.387(4)
N1 C1 1.389(4)
C1 N8 1.291(4)
C1 C2 1.460(5)
C2 C7 1.384(5)
C2 C3 1.390(5)
C3 C4 1.375(5)
C4 O1 1.378(4)
C4 C5 1.418(5)
C5 O2 1.361(4)
C5 C6 1.379(5)
C6 C7 1.377(5)
C7 C8 1.462(5)
C8 N2 1.290(4)
N2 C9 1.376(5)
N3 C9 1.310(4)
N3 C16 1.415(4)
C9 C10 1.456(5)
C10 C15 1.386(5)
C10 C11 1.392(5)
C11 C12 1.379(5)
C12 O3 1.370(4)
C12 C13 1.397(5)
C13 C14 1.373(5)
C13 O4 1.388(4)
C14 C15 1.394(5)
C15 C16 1.475(5)
C16 C17 1.361(5)
N4 C24 1.348(4)
N4 C17 1.396(4)
C17 C18 1.467(5)
C18 C19 1.390(5)
C18 C23 1.392(5)
C19 C20 1.368(5)
C20 O5 1.371(4)
C20 C21 1.415(5)
C21 O6 1.370(4)
C21 C22 1.377(5)
C22 C23 1.376(5)
C23 C24 1.450(5)
C24 N5 1.318(4)
N5 C25 1.362(4)
N6 C25 1.321(4)
N6 C32 1.395(4)
C25 C26 1.458(5)
C26 C27 1.378(5)
C26 C31 1.391(5)
C27 C28 1.386(5)
C28 O7 1.353(4)
C28 C29 1.417(5)
C29 C30 1.367(5)
C29 O8 1.374(4)
C30 C31 1.408(5)
C31 C32 1.482(5)
C32 C33 1.364(5)
N7 C40 1.310(4)
N7 C33 1.409(4)
C33 C34 1.476(5)
C34 C39 1.381(5)
C34 C35 1.399(5)
C35 C36 1.369(5)
C36 O9 1.384(4)
C36 C37 1.404(5)
C37 C38 1.371(5)
C37 O10 1.376(4)
C38 C39 1.396(5)
C39 C40 1.449(5)
C40 N8 1.385(4)
O1 C41 1.399(4)
C41 C42 1.368(5)
C41 C46 1.372(5)
C42 C43 1.381(6)
C43 C44 1.388(6)
C44 C45 1.388(5)
C44 C47 1.524(6)
C45 C46 1.382(5)
C47 C48A 1.408(9)
C47 C50B 1.465(16)
C47 C48B 1.466(11)
C47 C49A 1.505(13)
C47 C50A 1.677(9)
C47 C49B 1.740(11)
O2 C51 1.410(4)
C51 C52 1.365(5)
C51 C56 1.383(5)
C52 C53 1.397(5)
C53 C54 1.387(6)
C54 C55 1.381(5)
C54 C57 1.537(5)
C55 C56 1.385(5)
C57 C59 1.492(6)
C57 C58 1.497(6)
C57 C60 1.567(7)
O3 C61 1.403(4)
C61 C62 1.489(5)
C62 F3 1.327(5)
C62 F2 1.331(5)
C62 F1 1.340(5)
O4 C63 1.423(5)
C63 C64 1.485(6)
C64 F5 1.330(4)
C64 F4 1.340(5)
C64 F6 1.345(5)
O5 C65 1.412(4)
C65 C66 1.479(6)
C66 F8 1.294(5)
C66 F7 1.330(5)
C66 F9 1.342(6)
O6 C67 1.412(4)
C67 C68 1.483(5)
C68 F11 1.324(5)
C68 F12 1.332(4)
C68 F10 1.333(5)
O7 C69 1.422(4)
C69 C70 1.479(5)
C70 F15 1.322(4)
C70 F14 1.332(4)
C70 F13 1.341(5)
O8 C71 1.405(4)
C71 C72 1.517(6)
C72 F18 1.303(5)
C72 F16 1.308(6)
C72 F17 1.339(5)
O9 C73 1.422(4)
C73 C74 1.487(6)
C74 F21 1.336(4)
C74 F19 1.341(4)
C74 F20 1.343(5)
O10 C75 1.411(5)
C75 C76 1.498(5)
C76 F24 1.319(5)
C76 F23 1.325(4)
C76 F22 1.330(5)
N9 C81 1.322(5)
N9 C77 1.332(5)
C77 C78 1.382(7)
C78 C79 1.377(7)
C79 C80 1.395(6)
C80 C81 1.374(6)
N10 C86 1.308(7)
N10 C82 1.312(7)
C82 C83 1.356(8)
C83 C84 1.354(8)
C84 C85 1.364(8)
C85 C86 1.364(8)
N11 C91 1.248(10)
N11 C87 1.374(10)
C87 C88 1.386(10)
C88 C89 1.415(13)
C89 C90 1.380(15)
C90 C91 1.414(15)

loop_
_geom_torsion_atom_site_label_1
_geom_torsion_atom_site_label_2
_geom_torsion_atom_site_label_3
_geom_torsion_atom_site_label_4
_geom_torsion
C8 N1 C1 N8 177.7(4)
C8 N1 C1 C2 -0.7(4)
N8 C1 C2 C7 -177.5(3)
N1 C1 C2 C7 1.0(4)
N8 C1 C2 C3 1.6(6)
N1 C1 C2 C3 -179.8(4)
C7 C2 C3 C4 -0.8(5)
C1 C2 C3 C4 -179.8(3)
C2 C3 C4 O1 -176.4(3)
C2 C3 C4 C5 -2.4(5)
C3 C4 C5 O2 -173.5(3)
O1 C4 C5 O2 0.3(5)
C3 C4 C5 C6 4.7(5)
O1 C4 C5 C6 178.5(3)
O2 C5 C6 C7 174.4(3)
C4 C5 C6 C7 -3.5(5)
C5 C6 C7 C2 0.4(5)
C5 C6 C7 C8 -177.1(3)
C3 C2 C7 C6 1.8(5)
C1 C2 C7 C6 -179.0(3)
C3 C2 C7 C8 179.8(3)
C1 C2 C7 C8 -1.0(4)
C1 N1 C8 N2 179.4(4)
C1 N1 C8 C7 0.0(4)
C6 C7 C8 N2 -1.1(6)
C2 C7 C8 N2 -178.8(3)
C6 C7 C8 N1 178.3(3)
C2 C7 C8 N1 0.6(4)
N1 C8 N2 C9 1.7(6)
C7 C8 N2 C9 -179.0(3)
C16 N3 C9 N2 176.6(3)
C16 N3 C9 C10 0.2(4)
C8 N2 C9 N3 1.1(6)
C8 N2 C9 C10 177.4(3)
N3 C9 C10 C15 1.8(4)
N2 C9 C10 C15 -175.1(3)
N3 C9 C10 C11 177.2(3)
N2 C9 C10 C11 0.4(6)
C15 C10 C11 C12 1.5(5)
C9 C10 C11 C12 -173.3(4)
C10 C11 C12 O3 178.5(3)
C10 C11 C12 C13 1.4(5)
O3 C12 C13 C14 -179.6(3)
C11 C12 C13 C14 -2.2(6)
O3 C12 C13 O4 -5.3(5)
C11 C12 C13 O4 172.1(3)
O4 C13 C14 C15 -174.3(3)
C12 C13 C14 C15 0.2(5)
C11 C10 C15 C14 -3.5(5)
C9 C10 C15 C14 172.3(3)
C11 C10 C15 C16 -178.7(3)
C9 C10 C15 C16 -2.9(4)
C13 C14 C15 C10 2.6(5)
C13 C14 C15 C16 175.9(4)
C9 N3 C16 C17 179.8(3)
C9 N3 C16 C15 -2.0(4)
C10 C15 C16 C17 -179.1(4)
C14 C15 C16 C17 7.0(7)
C10 C15 C16 N3 3.1(4)
C14 C15 C16 N3 -170.8(4)
N3 C16 C17 N4 7.0(5)
C15 C16 C17 N4 -170.6(3)
N3 C16 C17 C18 -175.7(3)
C15 C16 C17 C18 6.7(7)
C24 N4 C17 C16 172.8(3)
C24 N4 C17 C18 -5.1(4)
C16 C17 C18 C19 15.1(7)
N4 C17 C18 C19 -167.4(4)
C16 C17 C18 C23 -172.2(4)
N4 C17 C18 C23 5.3(4)
C23 C18 C19 C20 4.0(5)
C17 C18 C19 C20 176.0(4)
C18 C19 C20 O5 -177.9(3)
C18 C19 C20 C21 0.3(5)
C19 C20 C21 O6 178.3(3)
O5 C20 C21 O6 -3.3(4)
C19 C20 C21 C22 -3.7(5)
O5 C20 C21 C22 174.8(3)
O6 C21 C22 C23 -179.6(3)
C20 C21 C22 C23 2.5(5)
C21 C22 C23 C18 1.9(5)
C21 C22 C23 C24 -172.5(3)
C19 C18 C23 C22 -5.2(5)
C17 C18 C23 C22 -179.2(3)
C19 C18 C23 C24 170.3(3)
C17 C18 C23 C24 -3.7(4)
C17 N4 C24 N5 178.9(3)
C17 N4 C24 C23 2.9(4)
C22 C23 C24 N5 -0.6(6)
C18 C23 C24 N5 -175.6(3)
C22 C23 C24 N4 175.7(4)
C18 C23 C24 N4 0.7(4)
N4 C24 N5 C25 -5.3(6)
C23 C24 N5 C25 170.1(3)
C32 N6 C25 N5 179.4(3)
C32 N6 C25 C26 -3.8(4)
C24 N5 C25 N6 4.7(5)
C24 N5 C25 C26 -171.8(3)
N6 C25 C26 C27 -176.2(4)
N5 C25 C26 C27 0.7(6)
N6 C25 C26 C31 0.7(4)
N5 C25 C26 C31 177.7(3)
C31 C26 C27 C28 0.7(5)
C25 C26 C27 C28 177.2(3)
C26 C27 C28 O7 177.4(3)
C26 C27 C28 C29 -3.6(5)
O7 C28 C29 C30 -179.5(3)
C27 C28 C29 C30 1.4(6)
O7 C28 C29 O8 2.6(5)
C27 C28 C29 O8 -176.5(3)
O8 C29 C30 C31 -178.7(3)
C28 C29 C30 C31 3.7(6)
C27 C26 C31 C30 4.3(5)
C25 C26 C31 C30 -172.9(3)
C27 C26 C31 C32 179.7(3)
C25 C26 C31 C32 2.6(4)
C29 C30 C31 C26 -6.3(5)
C29 C30 C31 C32 180.0(4)
C25 N6 C32 C33 -171.9(3)
C25 N6 C32 C31 5.4(4)
C26 C31 C32 C33 171.8(4)
C30 C31 C32 C33 -14.0(7)
C26 C31 C32 N6 -4.9(4)
C30 C31 C32 N6 169.3(4)
N6 C32 C33 N7 -9.6(5)
C31 C32 C33 N7 173.9(3)
N6 C32 C33 C34 163.3(4)
C31 C32 C33 C34 -13.2(7)
C40 N7 C33 C32 176.2(3)
C40 N7 C33 C34 1.9(4)
C32 C33 C34 C39 -175.1(4)
N7 C33 C34 C39 -1.6(4)
C32 C33 C34 C35 -4.1(7)
N7 C33 C34 C35 169.3(4)
C39 C34 C35 C36 -3.0(5)
C33 C34 C35 C36 -173.1(4)
C34 C35 C36 O9 175.3(3)
C34 C35 C36 C37 2.3(5)
C35 C36 C37 C38 -0.8(5)
O9 C36 C37 C38 -173.7(3)
C35 C36 C37 O10 178.5(3)
O9 C36 C37 O10 5.7(5)
O10 C37 C38 C39 -179.2(3)
C36 C37 C38 C39 0.1(5)
C35 C34 C39 C38 2.4(5)
C33 C34 C39 C38 175.2(3)
C35 C34 C39 C40 -172.0(3)
C33 C34 C39 C40 0.8(4)
C37 C38 C39 C34 -0.9(5)
C37 C38 C39 C40 172.1(3)
C33 N7 C40 N8 -178.8(3)
C33 N7 C40 C39 -1.4(4)
C34 C39 C40 N7 0.4(4)
C38 C39 C40 N7 -173.4(3)
C34 C39 C40 N8 178.1(3)
C38 C39 C40 N8 4.2(6)
N1 C1 N8 C40 -1.3(6)
C2 C1 N8 C40 176.8(3)
N7 C40 N8 C1 7.2(6)
C39 C40 N8 C1 -170.1(3)
C3 C4 O1 C41 -131.4(3)
C5 C4 O1 C41 54.5(4)
C4 O1 C41 C42 -138.6(3)
C4 O1 C41 C46 43.3(5)
C46 C41 C42 C43 -1.8(6)
O1 C41 C42 C43 -179.9(4)
C41 C42 C43 C44 -0.1(7)
C42 C43 C44 C45 1.8(7)
C42 C43 C44 C47 -179.1(5)
C43 C44 C45 C46 -1.7(6)
C47 C44 C45 C46 179.3(4)
C42 C41 C46 C45 1.9(6)
O1 C41 C46 C45 180.0(3)
C44 C45 C46 C41 -0.1(6)
C45 C44 C47 C48A 70.0(7)
C43 C44 C47 C48A -109.0(7)
C45 C44 C47 C50B -140.3(11)
C43 C44 C47 C50B 40.7(12)
C45 C44 C47 C48B 8.9(11)
C43 C44 C47 C48B -170.1(9)
C45 C44 C47 C49A -156.0(9)
C43 C44 C47 C49A 25.0(10)
C45 C44 C47 C50A -47.0(7)
C43 C44 C47 C50A 134.0(6)
C45 C44 C47 C49B 112.5(6)
C43 C44 C47 C49B -66.5(7)
C6 C5 O2 C51 21.8(5)
C4 C5 O2 C51 -160.1(3)
C5 O2 C51 C52 117.4(4)
C5 O2 C51 C56 -67.4(4)
C56 C51 C52 C53 -0.1(5)
O2 C51 C52 C53 175.1(3)
C51 C52 C53 C54 0.3(6)
C52 C53 C54 C55 -0.2(6)
C52 C53 C54 C57 177.8(4)
C53 C54 C55 C56 -0.2(6)
C57 C54 C55 C56 -178.2(4)
C52 C51 C56 C55 -0.3(5)
O2 C51 C56 C55 -175.3(3)
C54 C55 C56 C51 0.4(5)
C55 C54 C57 C59 -52.8(6)
C53 C54 C57 C59 129.3(5)
C55 C54 C57 C58 180.0(4)
C53 C54 C57 C58 2.2(6)
C55 C54 C57 C60 64.3(5)
C53 C54 C57 C60 -113.5(5)
C11 C12 O3 C61 10.2(5)
C13 C12 O3 C61 -172.6(3)
C12 O3 C61 C62 167.0(3)
O3 C61 C62 F3 -54.3(4)
O3 C61 C62 F2 66.6(5)
O3 C61 C62 F1 -174.1(3)
C14 C13 O4 C63 -122.2(4)
C12 C13 O4 C63 63.3(5)
C13 O4 C63 C64 100.0(4)
O4 C63 C64 F5 59.2(4)
O4 C63 C64 F4 -61.2(4)
O4 C63 C64 F6 179.6(3)
C19 C20 O5 C65 4.0(5)
C21 C20 O5 C65 -174.4(3)
C20 O5 C65 C66 167.6(3)
O5 C65 C66 F8 57.4(5)
O5 C65 C66 F7 -179.4(3)
O5 C65 C66 F9 -62.7(4)
C22 C21 O6 C67 2.7(5)
C20 C21 O6 C67 -179.3(3)
C21 O6 C67 C68 174.3(3)
O6 C67 C68 F11 57.2(4)
O6 C67 C68 F12 177.5(3)
O6 C67 C68 F10 -63.6(4)
C27 C28 O7 C69 2.4(5)
C29 C28 O7 C69 -176.7(3)
C28 O7 C69 C70 -170.1(3)
O7 C69 C70 F15 -56.4(4)
O7 C69 C70 F14 -177.3(3)
O7 C69 C70 F13 64.5(4)
C30 C29 O8 C71 0.6(5)
C28 C29 O8 C71 178.5(3)
C29 O8 C71 C72 176.1(4)
O8 C71 C72 F18 56.2(5)
O8 C71 C72 F16 -66.6(5)
O8 C71 C72 F17 173.6(4)
C35 C36 O9 C73 118.2(4)
C37 C36 O9 C73 -68.6(4)
C36 O9 C73 C74 -96.7(4)
O9 C73 C74 F21 175.6(3)
O9 C73 C74 F19 -64.3(4)
O9 C73 C74 F20 55.9(4)
C38 C37 O10 C75 17.8(5)
C36 C37 O10 C75 -161.5(3)
C37 O10 C75 C76 -172.3(3)
O10 C75 C76 F24 -179.8(3)
O10 C75 C76 F23 -58.8(5)
O10 C75 C76 F22 61.1(4)
C81 N9 C77 C78 -4.4(6)
N9 C77 C78 C79 2.2(7)
C77 C78 C79 C80 2.0(8)
C78 C79 C80 C81 -3.7(8)
C77 N9 C81 C80 2.6(6)
C79 C80 C81 N9 1.5(7)
C86 N10 C82 C83 1.1(10)
N10 C82 C83 C84 -0.8(10)
C82 C83 C84 C85 0.9(10)
C83 C84 C85 C86 -1.3(10)
C82 N10 C86 C85 -1.6(11)
C84 C85 C86 N10 1.8(12)
C91 N11 C87 C88 3.0(10)
N11 C87 C88 C89 0.1(9)
C87 C88 C89 C90 3(2)
C88 C89 C90 C91 -7(3)
C87 N11 C91 C90 -8.2(17)
C89 C90 C91 N11 9(2)
